data_4337052
loop_
_publ_author_name
'Cheriyedath Raj Sankar'
'Abdeljalil Assoud'
'Holger Kleinke'

_publ_section_title
;
 New Layered-Type Quaternary Chalcogenides, Tl2PbMQ4 (M= Zr, Hf;Q= S, Se):
 Structure, Electronic Structure, and Electrical Transport Properties
;
_journal_name_full 'Inorganic Chemistry'
_journal_page_first 13869
_journal_page_last 13874
_journal_paper_doi 10.1021/ic4025316
_journal_volume 52
_journal_year 2013
_chemical_formula_sum 'Hf Pb Se4 Tl2'
_chemical_formula_weight 1110.26
_chemical_name_systematic
; 
 ? 
;
_space_group_IT_number 15
_symmetry_cell_setting monoclinic
_symmetry_space_group_name_Hall '-C 2yc'
_symmetry_space_group_name_H-M 'C 1 2/c 1'
_atom_sites_solution_hydrogens none
_atom_sites_solution_primary direct
_atom_sites_solution_secondary difmap
_audit_creation_method SHELXL-97
_cell_angle_alpha 90.00
_cell_angle_beta 109.121(2)
_cell_angle_gamma 90.00
_cell_formula_units_Z 4
_cell_length_a 15.9480(6)
_cell_length_b 8.4720(3)
_cell_length_c 6.9733(2)
_cell_measurement_temperature 296(2)
_cell_volume 890.19(5)
_computing_structure_refinement 'SHELXL-97 (Sheldrick, 1997)'
_computing_structure_solution 'SHELXS-97 (Sheldrick, 1990)'
_diffrn_ambient_temperature 296(2)
_diffrn_measured_fraction_theta_full 0.911
_diffrn_measured_fraction_theta_max 0.911
_diffrn_radiation_monochromator graphite
_diffrn_radiation_source 'fine-focus sealed tube'
_diffrn_radiation_type MoK\a
_diffrn_radiation_wavelength 0.71073
_diffrn_reflns_av_R_equivalents 0.0273
_diffrn_reflns_av_sigmaI/netI 0.0200
_diffrn_reflns_limit_h_max 19
_diffrn_reflns_limit_h_min -20
_diffrn_reflns_limit_k_max 11
_diffrn_reflns_limit_k_min -11
_diffrn_reflns_limit_l_max 9
_diffrn_reflns_limit_l_min -9
_diffrn_reflns_number 4863
_diffrn_reflns_theta_full 28.70
_diffrn_reflns_theta_max 28.70
_diffrn_reflns_theta_min 2.70
_exptl_absorpt_coefficient_mu 82.832
_exptl_absorpt_correction_T_max 0.29
_exptl_absorpt_correction_T_min 0.14
_exptl_absorpt_correction_type empirical
_exptl_absorpt_process_details SADABS
_exptl_crystal_colour dark-brown
_exptl_crystal_density_diffrn 8.284
_exptl_crystal_description plate
_exptl_crystal_F_000 1808
_exptl_crystal_size_max 0.04
_exptl_crystal_size_mid 0.04
_exptl_crystal_size_min 0.02
_refine_diff_density_max 1.188
_refine_diff_density_min -2.094
_refine_diff_density_rms 0.272
_refine_ls_extinction_coef 0.00074(3)
_refine_ls_extinction_expression Fc^*^=kFc[1+0.001xFc^2^\l^3^/sin(2\q)]^-1/4^
_refine_ls_extinction_method SHELXL
_refine_ls_goodness_of_fit_ref 1.106
_refine_ls_hydrogen_treatment none
_refine_ls_matrix_type full
_refine_ls_number_parameters 39
_refine_ls_number_reflns 1055
_refine_ls_number_restraints 0
_refine_ls_restrained_S_all 1.106
_refine_ls_R_factor_all 0.0187
_refine_ls_R_factor_gt 0.0171
_refine_ls_shift/su_max 0.001
_refine_ls_shift/su_mean 0.000
_refine_ls_structure_factor_coef Fsqd
_refine_ls_weighting_details 'calc w=1/[\s^2^(Fo^2^)+(0.0152P)^2^+7.8481P] where P=(Fo^2^+2Fc^2^)/3'
_refine_ls_weighting_scheme calc
_refine_ls_wR_factor_gt 0.0417
_refine_ls_wR_factor_ref 0.0425
_reflns_number_gt 986
_reflns_number_total 1055
_reflns_threshold_expression >2sigma(I)
_cod_data_source_file ic4025316_si_002_4.cif
_cod_data_source_block Tl2PbHfSe4
_cod_database_code 4337052

loop_
_symmetry_equiv_pos_as_xyz
'x, y, z'
'-x, y, -z+1/2'
'x+1/2, y+1/2, z'
'-x+1/2, y+1/2, -z+1/2'
'-x, -y, -z'
'x, -y, z-1/2'
'-x+1/2, -y+1/2, -z'
'x+1/2, -y+1/2, z-1/2'

loop_
_atom_site_label
_atom_site_type_symbol
_atom_site_fract_x
_atom_site_fract_y
_atom_site_fract_z
_atom_site_U_iso_or_equiv
_atom_site_adp_type
_atom_site_occupancy
_atom_site_symmetry_multiplicity
_atom_site_calc_flag
_atom_site_refinement_flags
Pb1 Pb 0.0000 0.62245(3) 0.2500 0.01643(10) Uani 1 2 d S
Tl1 Tl 0.248104(14) 0.37401(2) 0.22859(4) 0.02301(10) Uani 1 1 d .
Hf1 Hf 0.0000 0.12311(3) 0.2500 0.01038(10) Uani 1 2 d S
Se1 Se 0.09872(3) 0.10301(5) 0.00356(7) 0.01018(13) Uani 1 1 d .
Se2 Se 0.10873(3) 0.34230(6) 0.46690(7) 0.01264(13) Uani 1 1 d .

loop_
_atom_site_aniso_label
_atom_site_aniso_U_11
_atom_site_aniso_U_22
_atom_site_aniso_U_33
_atom_site_aniso_U_23
_atom_site_aniso_U_13
_atom_site_aniso_U_12
Pb1 0.01757(18) 0.01468(16) 0.01686(15) 0.000 0.00541(12) 0.000
Tl1 0.02006(17) 0.02358(16) 0.02438(14) 0.00067(7) 0.00592(10) -0.00105(7)
Hf1 0.01005(17) 0.00935(16) 0.01130(15) 0.000 0.00292(12) 0.000
Se1 0.0080(2) 0.0109(2) 0.0116(2) -0.00219(14) 0.00321(17) -0.00157(17)
Se2 0.0100(2) 0.0116(2) 0.0147(2) -0.00156(17) 0.00188(18) -0.00264(18)

loop_
_atom_type_symbol
_atom_type_description
_atom_type_scat_dispersion_real
_atom_type_scat_dispersion_imag
_atom_type_scat_source
Se Se -0.0929 2.2259 'International Tables Vol C Tables 4.2.6.8 and 6.1.1.4'
Hf Hf -0.5830 6.1852 'International Tables Vol C Tables 4.2.6.8 and 6.1.1.4'
Tl Tl -2.8358 9.6688 'International Tables Vol C Tables 4.2.6.8 and 6.1.1.4'
Pb Pb -3.3944 10.1111 'International Tables Vol C Tables 4.2.6.8 and 6.1.1.4'

loop_
_geom_angle_atom_site_label_1
_geom_angle_atom_site_label_2
_geom_angle_atom_site_label_3
_geom_angle
_geom_angle_site_symmetry_1
_geom_angle_site_symmetry_3
Se1 Pb1 Se1 79.793(18) 6_566 5_565
Se1 Pb1 Se2 173.457(12) 6_566 2
Se1 Pb1 Se2 101.921(15) 5_565 2
Se1 Pb1 Se2 101.921(15) 6_566 .
Se1 Pb1 Se2 173.457(12) 5_565 .
Se2 Pb1 Se2 77.10(2) 2 .
Se1 Pb1 Se2 90.325(13) 6_566 6_565
Se1 Pb1 Se2 80.998(16) 5_565 6_565
Se2 Pb1 Se2 96.175(13) 2 6_565
Se2 Pb1 Se2 92.646(15) . 6_565
Se1 Pb1 Se2 80.998(16) 6_566 5_566
Se1 Pb1 Se2 90.325(13) 5_565 5_566
Se2 Pb1 Se2 92.646(15) 2 5_566
Se2 Pb1 Se2 96.175(13) . 5_566
Se2 Pb1 Se2 168.72(2) 6_565 5_566
Se2 Tl1 Se2 94.284(14) 7_556 .
Se2 Tl1 Se1 73.301(16) 7_556 4
Se2 Tl1 Se1 106.012(14) . 4
Se2 Hf1 Se2 91.04(2) . 2
Se2 Hf1 Se1 89.915(15) . .
Se2 Hf1 Se1 95.175(15) 2 .
Se2 Hf1 Se1 95.175(15) . 2
Se2 Hf1 Se1 89.915(15) 2 2
Se1 Hf1 Se1 172.74(2) . 2
Se2 Hf1 Se1 172.779(14) . 5
Se2 Hf1 Se1 89.504(15) 2 5
Se1 Hf1 Se1 82.865(17) . 5
Se1 Hf1 Se1 92.026(14) 2 5
Se2 Hf1 Se1 89.504(15) . 6_556
Se2 Hf1 Se1 172.779(14) 2 6_556
Se1 Hf1 Se1 92.026(14) . 6_556
Se1 Hf1 Se1 82.865(17) 2 6_556
Se1 Hf1 Se1 90.86(2) 5 6_556
Hf1 Se1 Hf1 97.135(17) . 5
Hf1 Se1 Pb1 91.333(14) . 5_565
Hf1 Se1 Pb1 94.675(14) 5 5_565
Hf1 Se1 Tl1 99.220(14) . 4_545
Hf1 Se1 Tl1 96.933(14) 5 4_545
Pb1 Se1 Tl1 163.190(19) 5_565 4_545
Hf1 Se2 Pb1 95.931(16) . .
Hf1 Se2 Pb1 91.931(15) . 5_566
Pb1 Se2 Pb1 83.825(13) . 5_566
Hf1 Se2 Tl1 99.875(16) . 7_556
Pb1 Se2 Tl1 164.05(2) . 7_556
Pb1 Se2 Tl1 93.506(13) 5_566 7_556
Hf1 Se2 Tl1 101.466(14) . .
Pb1 Se2 Tl1 93.229(13) . .
Pb1 Se2 Tl1 166.521(19) 5_566 .
Tl1 Se2 Tl1 85.716(14) 7_556 .

loop_
_geom_bond_atom_site_label_1
_geom_bond_atom_site_label_2
_geom_bond_distance
_geom_bond_site_symmetry_2
Pb1 Se1 3.0317(5) 6_566
Pb1 Se1 3.0317(5) 5_565
Pb1 Se2 3.0347(5) 2
Pb1 Se2 3.0347(5) .
Pb1 Se2 3.0391(5) 6_565
Pb1 Se2 3.0391(5) 5_566
Tl1 Se2 3.1471(5) 7_556
Tl1 Se2 3.1929(5) .
Tl1 Se1 3.1986(5) 4
Hf1 Se2 2.6504(6) .
Hf1 Se2 2.6504(6) 2
Hf1 Se1 2.6894(5) .
Hf1 Se1 2.6894(5) 2
Hf1 Se1 2.7296(5) 5
Hf1 Se1 2.7296(5) 6_556
Se1 Hf1 2.7296(5) 5
Se1 Pb1 3.0317(5) 5_565
Se1 Tl1 3.1986(5) 4_545
Se2 Pb1 3.0391(5) 5_566
Se2 Tl1 3.1471(5) 7_556
